data_7132427
loop_
_publ_author_name
'Chen, Longkun'
'Zhang, Mingshuai'
'Liu, Meichen'
'Liu, Zhuoyuan'
'Qiu, Yuetong'
'Zhang, Zhilai'
'Yu, Fuchao'
'Huang, Jiuzhong'

_publ_section_title
;
 Rh(III)-catalyzed selective mono- and dual-functionalization/cyclization
 of 1-aryl-5-aminopyrazoles with iodonium ylides.
;
_journal_issue 4
_journal_name_full 'Chemical communications (Cambridge, England)'
_journal_page_first 432
_journal_page_last 435
_journal_paper_doi 10.1039/d3cc05266d
_journal_volume 60
_journal_year 2024
_chemical_formula_moiety 'C32 H32 Br N3 O3 S, C H4 O'
_chemical_formula_sum 'C33 H36 Br N3 O4 S'
_chemical_formula_weight 650.62
_space_group_crystal_system triclinic
_space_group_IT_number 2
_space_group_name_Hall '-P 1'
_space_group_name_H-M_alt 'P -1'
_atom_sites_solution_hydrogens geom
_atom_sites_solution_primary dual
_audit_creation_date 2023-06-13
_audit_creation_method
;
Olex2 1.5
(compiled 2023.03.06 svn.rbb2c1857 for OlexSys, GUI svn.r6748)
;
_audit_update_record
;
2023-09-02 deposited with the CCDC.	2023-12-05 downloaded from the CCDC.
;
_cell_angle_alpha 113.225(5)
_cell_angle_beta 97.316(5)
_cell_angle_gamma 101.109(6)
_cell_formula_units_Z 2
_cell_length_a 9.915(3)
_cell_length_b 13.033(4)
_cell_length_c 14.176(4)
_cell_measurement_reflns_used 2231
_cell_measurement_temperature 296.15
_cell_measurement_theta_max 24.32
_cell_measurement_theta_min 2.37
_cell_volume 1609.3(8)
_computing_cell_refinement 'SAINT v8.34A (Bruker, 2013)'
_computing_data_reduction 'SAINT v8.34A (Bruker, 2013)'
_computing_molecular_graphics 'Olex2 1.5 (Dolomanov et al., 2009)'
_computing_publication_material 'Olex2 1.5 (Dolomanov et al., 2009)'
_computing_structure_refinement 'SHELXL 2018/3 (Sheldrick, 2015)'
_computing_structure_solution 'SHELXT 2018/2 (Sheldrick, 2018)'
_diffrn_ambient_temperature 296.15
_diffrn_measured_fraction_theta_full 0.993
_diffrn_measured_fraction_theta_max 0.944
_diffrn_measurement_device_type 'Bruker APEX-II CCD'
_diffrn_measurement_method '\f and \w scans'
_diffrn_radiation_type MoK\a
_diffrn_radiation_wavelength 0.71073
_diffrn_reflns_av_R_equivalents 0.0209
_diffrn_reflns_av_unetI/netI 0.0611
_diffrn_reflns_Laue_measured_fraction_full 0.993
_diffrn_reflns_Laue_measured_fraction_max 0.944
_diffrn_reflns_limit_h_max 12
_diffrn_reflns_limit_h_min -11
_diffrn_reflns_limit_k_max 16
_diffrn_reflns_limit_k_min -15
_diffrn_reflns_limit_l_max 17
_diffrn_reflns_limit_l_min -18
_diffrn_reflns_number 9823
_diffrn_reflns_point_group_measured_fraction_full 0.993
_diffrn_reflns_point_group_measured_fraction_max 0.944
_diffrn_reflns_theta_full 25.242
_diffrn_reflns_theta_max 27.603
_diffrn_reflns_theta_min 2.721
_diffrn_source_current 30.0
_diffrn_source_power 1.5
_diffrn_source_voltage 50.0
_diffrn_standards_number 0
_exptl_absorpt_coefficient_mu 1.382
_exptl_absorpt_correction_T_max 0.7456
_exptl_absorpt_correction_T_min 0.6136
_exptl_absorpt_correction_type multi-scan
_exptl_absorpt_process_details
;
SADABS-2014/5 (Bruker,2014/5) was used for absorption correction.
wR2(int) was 0.0582 before and 0.0272 after correction.
The Ratio of minimum to maximum transmission is 0.8230.
The \l/2 correction factor is 0.00150.
;
_exptl_crystal_density_diffrn 1.343
_exptl_crystal_description block
_exptl_crystal_F_000 676
_exptl_crystal_size_max 0.2
_exptl_crystal_size_mid 0.15
_exptl_crystal_size_min 0.1
_refine_diff_density_max 0.775
_refine_diff_density_min -0.838
_refine_diff_density_rms 0.064
_refine_ls_extinction_method none
_refine_ls_goodness_of_fit_ref 1.009
_refine_ls_hydrogen_treatment constr
_refine_ls_matrix_type full
_refine_ls_number_parameters 387
_refine_ls_number_reflns 7049
_refine_ls_number_restraints 0
_refine_ls_restrained_S_all 1.009
_refine_ls_R_factor_all 0.1135
_refine_ls_R_factor_gt 0.0604
_refine_ls_shift/su_max 0.000
_refine_ls_shift/su_mean 0.000
_refine_ls_structure_factor_coef Fsqd
_refine_ls_weighting_details 'w=1/[\s^2^(Fo^2^)+(0.0734P)^2^+1.1257P] where P=(Fo^2^+2Fc^2^)/3'
_refine_ls_weighting_scheme calc
_refine_ls_wR_factor_gt 0.1434
_refine_ls_wR_factor_ref 0.1691
_reflns_Friedel_coverage 0.000
_reflns_number_gt 4176
_reflns_number_total 7049
_reflns_threshold_expression 'I > 2\s(I)'
_cod_data_source_file d3cc05266d1.cif
_cod_data_source_block 230611yfc_0m
_cod_depositor_comments 'Adding full bibliography for 7132426--7132427.cif.'
_cod_original_cell_volume 1609.4(8)
_cod_database_code 7132427
_shelx_shelxl_version_number 2018/3
_shelx_space_group_comment
;
The symmetry employed for this shelxl refinement is uniquely defined
by the following loop, which should always be used as a source of
symmetry information in preference to the above space-group names.
They are only intended as comments.
;
_shelx_estimated_absorpt_t_max 0.874
_shelx_estimated_absorpt_t_min 0.770
_olex2_refinement_description
;
1. Fixed Uiso
 At 1.2 times of:
  All C(H) groups, All C(H,H) groups, All N(H) groups
 At 1.5 times of:
  All C(H,H,H) groups, All O(H) groups
2.a Secondary CH2 refined with riding coordinates:
 C00I(H00A,H00B), C00R(H00C,H00D), C00S(H00E,H00F), C013(H01G,H01H)
2.b Aromatic/amide H refined with riding coordinates:
 N007(H007), C00L(H00L), C00O(H00O), C00P(H00P), C00T(H00T), C00W(H00W),
 C00Z(H00Z), C012(H012)
2.c Idealised Me refined as rotating group:
 C00V(H00G,H00H,H00I), C010(H01A,H01B,H01C), C011(H01D,H01E,H01F), C014(H01I,
 H01J,H01K), C015(H01L,H01M,H01N), C016(H01O,H01P,H01Q)
2.d Idealised tetrahedral OH refined as rotating group:
 O003(H003), O00U(H00U)
;
_olex2_submission_special_instructions 'No special instructions were received'

loop_
_space_group_symop_operation_xyz
'x, y, z'
'-x, -y, -z'

loop_
_atom_site_label
_atom_site_type_symbol
_atom_site_fract_x
_atom_site_fract_y
_atom_site_fract_z
_atom_site_U_iso_or_equiv
_atom_site_adp_type
_atom_site_occupancy
_atom_site_site_symmetry_order
_atom_site_calc_flag
_atom_site_refinement_flags_posn
_atom_site_refinement_flags_adp
_atom_site_refinement_flags_occupancy
_atom_site_disorder_assembly
_atom_site_disorder_group
Br00 Br 0.68845(8) 0.91441(6) 1.13543(5) 0.1168(3) Uani 1 1 d . . . . .
S002 S 0.32160(9) 0.54116(7) 0.67676(8) 0.0468(3) Uani 1 1 d . . . . .
O003 O 0.5916(2) -0.04162(17) 0.41018(18) 0.0388(5) Uani 1 1 d . . . . .
H003 H 0.559967 -0.108430 0.401530 0.058 Uiso 1 1 calc R U . . .
O004 O 0.4137(3) 0.25433(19) 0.3826(2) 0.0503(7) Uani 1 1 d . . . . .
O005 O 1.0185(3) 0.4519(2) 0.79242(19) 0.0490(6) Uani 1 1 d . . . . .
N006 N 0.4566(3) 0.2583(2) 0.6086(2) 0.0321(6) Uani 1 1 d . . . . .
N007 N 0.6339(3) 0.5300(2) 0.6234(2) 0.0320(6) Uani 1 1 d . . . . .
H007 H 0.617479 0.565109 0.584774 0.038 Uiso 1 1 calc R U . . .
N008 N 0.5633(3) 0.3329(2) 0.5963(2) 0.0291(6) Uani 1 1 d . . . . .
C009 C 0.7627(3) 0.5646(2) 0.6957(2) 0.0288(7) Uani 1 1 d . . . . .
C00A C 0.5348(3) 0.4360(2) 0.6179(2) 0.0284(7) Uani 1 1 d . . . . .
C00B C 0.3615(3) 0.3169(3) 0.6382(3) 0.0346(7) Uani 1 1 d . . . . .
C00C C 0.6777(3) 0.2978(2) 0.5518(2) 0.0270(6) Uani 1 1 d . . . . .
C00D C 0.6531(3) 0.1936(2) 0.4610(2) 0.0296(7) Uani 1 1 d . . . . .
C00E C 0.8384(3) 0.4877(2) 0.6934(2) 0.0308(7) Uani 1 1 d . . . . .
C00F C 0.5115(3) 0.1127(2) 0.4045(2) 0.0312(7) Uani 1 1 d . . . . .
C00G C 0.8110(3) 0.3730(2) 0.6021(2) 0.0305(7) Uani 1 1 d . . . . .
C00H C 0.4057(3) 0.4292(3) 0.6437(3) 0.0346(7) Uani 1 1 d . . . . .
C00I C 0.8042(3) 0.6878(3) 0.7748(3) 0.0379(8) Uani 1 1 d . . . . .
H00A H 0.745234 0.696827 0.825524 0.045 Uiso 1 1 calc R U . . .
H00B H 0.786142 0.735587 0.739214 0.045 Uiso 1 1 calc R U . . .
C00J C 0.9558(3) 0.5211(3) 0.7841(3) 0.0353(7) Uani 1 1 d . . . . .
C00K C 0.4872(3) -0.0023(2) 0.3812(2) 0.0311(7) Uani 1 1 d . . . . .
C00L C 0.7710(4) 0.1664(3) 0.4242(3) 0.0400(8) Uani 1 1 d . . . . .
H00L H 0.759280 0.097517 0.364998 0.048 Uiso 1 1 calc R U . . .
C00M C 0.4250(3) 0.6400(3) 0.8044(3) 0.0411(8) Uani 1 1 d . . . . .
C00N C 0.9583(4) 0.7320(3) 0.8337(3) 0.0390(8) Uani 1 1 d . . . . .
C00O C 0.9252(3) 0.3419(3) 0.5609(3) 0.0406(8) Uani 1 1 d . . . . .
H00O H 1.015615 0.391025 0.592712 0.049 Uiso 1 1 calc R U . . .
C00P C 0.9053(4) 0.2391(3) 0.4735(3) 0.0443(9) Uani 1 1 d . . . . .
H00P H 0.982332 0.218513 0.447478 0.053 Uiso 1 1 calc R U . . .
C00Q C 0.3961(4) 0.1552(3) 0.3742(3) 0.0420(8) Uani 1 1 d . . . . .
C00R C 0.3482(4) -0.0897(3) 0.3253(3) 0.0430(8) Uani 1 1 d . . . . .
H00C H 0.308982 -0.112452 0.375619 0.052 Uiso 1 1 calc R U . . .
H00D H 0.364162 -0.157973 0.272100 0.052 Uiso 1 1 calc R U . . .
C00S C 0.9914(4) 0.6422(3) 0.8706(3) 0.0477(9) Uani 1 1 d . . . . .
H00E H 1.091130 0.665825 0.903225 0.057 Uiso 1 1 calc R U . . .
H00F H 0.939418 0.641524 0.923934 0.057 Uiso 1 1 calc R U . . .
C00T C 0.4464(4) 0.7575(3) 0.8309(3) 0.0517(10) Uani 1 1 d . . . . .
H00T H 0.408440 0.781690 0.782406 0.062 Uiso 1 1 calc R U . . .
O00U O 1.2134(5) 0.4602(4) 0.9641(4) 0.1125(14) Uani 1 1 d . . . . .
H00U H 1.152450 0.457761 0.917816 0.169 Uiso 1 1 calc R U . . .
C00V C 0.2335(4) 0.2649(3) 0.6651(4) 0.0544(10) Uani 1 1 d . . . . .
H00G H 0.160874 0.219491 0.602108 0.082 Uiso 1 1 calc R U . . .
H00H H 0.200840 0.325441 0.713145 0.082 Uiso 1 1 calc R U . . .
H00I H 0.256127 0.216250 0.697501 0.082 Uiso 1 1 calc R U . . .
C00W C 0.4839(4) 0.6058(3) 0.8766(3) 0.0571(10) Uani 1 1 d . . . . .
H00W H 0.469788 0.527239 0.859076 0.068 Uiso 1 1 calc R U . . .
C00X C 0.2406(4) -0.0496(3) 0.2729(3) 0.0558(11) Uani 1 1 d . . . . .
C00Y C 0.5812(5) 0.8018(4) 1.0004(3) 0.0648(12) Uani 1 1 d . . . . .
C00Z C 0.5241(5) 0.8379(3) 0.9292(4) 0.0640(12) Uani 1 1 d . . . . .
H00Z H 0.538062 0.916540 0.947337 0.077 Uiso 1 1 calc R U . . .
C010 C 1.0531(4) 0.7484(4) 0.7619(4) 0.0640(12) Uani 1 1 d . . . . .
H01A H 1.035153 0.676888 0.699992 0.096 Uiso 1 1 calc R U . . .
H01B H 1.150042 0.771199 0.798385 0.096 Uiso 1 1 calc R U . . .
H01C H 1.034061 0.807385 0.741929 0.096 Uiso 1 1 calc R U . . .
C011 C 0.9796(5) 0.8484(3) 0.9278(3) 0.0659(13) Uani 1 1 d . . . . .
H01D H 0.953974 0.902511 0.903386 0.099 Uiso 1 1 calc R U . . .
H01E H 1.076830 0.877375 0.964796 0.099 Uiso 1 1 calc R U . . .
H01F H 0.921393 0.838378 0.974366 0.099 Uiso 1 1 calc R U . . .
C012 C 0.5640(5) 0.6864(4) 0.9749(4) 0.0699(12) Uani 1 1 d . . . . .
H012 H 0.605250 0.662708 1.022655 0.084 Uiso 1 1 calc R U . . .
C013 C 0.2511(4) 0.0741(3) 0.3390(4) 0.0764(15) Uani 1 1 d . . . . .
H01G H 0.215795 0.079490 0.401089 0.092 Uiso 1 1 calc R U . . .
H01H H 0.189711 0.100223 0.299677 0.092 Uiso 1 1 calc R U . . .
C014 C 0.0961(5) -0.1301(4) 0.2388(5) 0.102(2) Uani 1 1 d . . . . .
H01I H 0.099671 -0.207476 0.196274 0.153 Uiso 1 1 calc R U . . .
H01J H 0.033855 -0.106612 0.198542 0.153 Uiso 1 1 calc R U . . .
H01K H 0.061874 -0.127972 0.299775 0.153 Uiso 1 1 calc R U . . .
C015 C 0.2838(6) -0.0550(5) 0.1686(4) 0.0967(18) Uani 1 1 d . . . . .
H01L H 0.379541 -0.009927 0.184949 0.145 Uiso 1 1 calc R U . . .
H01M H 0.222565 -0.024507 0.135120 0.145 Uiso 1 1 calc R U . . .
H01N H 0.275807 -0.134047 0.122011 0.145 Uiso 1 1 calc R U . . .
C016 C 1.2433(7) 0.5654(6) 1.0506(5) 0.1055(19) Uani 1 1 d . . . . .
H01O H 1.295202 0.624956 1.035242 0.158 Uiso 1 1 calc R U . . .
H01P H 1.298741 0.562390 1.109618 0.158 Uiso 1 1 calc R U . . .
H01Q H 1.156839 0.582288 1.067122 0.158 Uiso 1 1 calc R U . . .

loop_
_atom_site_aniso_label
_atom_site_aniso_U_11
_atom_site_aniso_U_22
_atom_site_aniso_U_33
_atom_site_aniso_U_23
_atom_site_aniso_U_13
_atom_site_aniso_U_12
Br00 0.1254(6) 0.1057(5) 0.0601(4) -0.0144(3) 0.0024(3) 0.0223(4)
S002 0.0346(5) 0.0298(4) 0.0679(6) 0.0121(4) 0.0012(4) 0.0170(4)
O003 0.0458(13) 0.0227(11) 0.0451(13) 0.0143(10) -0.0005(11) 0.0106(10)
O004 0.0602(16) 0.0301(12) 0.0572(16) 0.0211(11) -0.0093(13) 0.0144(11)
O005 0.0487(14) 0.0461(14) 0.0505(15) 0.0186(12) -0.0033(12) 0.0235(12)
N006 0.0293(14) 0.0234(13) 0.0427(16) 0.0139(12) 0.0057(12) 0.0073(11)
N007 0.0317(14) 0.0233(12) 0.0397(15) 0.0163(11) -0.0029(12) 0.0056(11)
N008 0.0288(13) 0.0204(12) 0.0362(14) 0.0109(11) 0.0035(11) 0.0076(10)
C009 0.0281(15) 0.0237(14) 0.0320(16) 0.0119(13) 0.0013(13) 0.0048(12)
C00A 0.0263(15) 0.0196(14) 0.0331(16) 0.0083(12) -0.0036(13) 0.0056(12)
C00B 0.0282(16) 0.0279(16) 0.0447(19) 0.0140(14) 0.0021(14) 0.0088(13)
C00C 0.0316(16) 0.0202(14) 0.0318(16) 0.0131(12) 0.0048(13) 0.0103(12)
C00D 0.0342(17) 0.0251(15) 0.0306(16) 0.0133(13) 0.0044(13) 0.0090(13)
C00E 0.0289(16) 0.0230(14) 0.0354(17) 0.0101(13) -0.0003(13) 0.0059(12)
C00F 0.0359(17) 0.0250(15) 0.0317(16) 0.0127(13) 0.0003(14) 0.0096(13)
C00G 0.0330(17) 0.0278(15) 0.0326(16) 0.0140(13) 0.0031(13) 0.0128(13)
C00H 0.0297(17) 0.0256(15) 0.0465(19) 0.0128(14) 0.0025(14) 0.0128(13)
C00I 0.0402(19) 0.0244(15) 0.0415(19) 0.0101(14) -0.0024(15) 0.0087(14)
C00J 0.0306(17) 0.0320(17) 0.0411(19) 0.0150(15) 0.0021(14) 0.0091(14)
C00K 0.0406(18) 0.0243(15) 0.0274(16) 0.0105(13) 0.0028(13) 0.0115(13)
C00L 0.050(2) 0.0308(17) 0.0338(18) 0.0080(14) 0.0102(16) 0.0123(15)
C00M 0.0353(18) 0.0316(17) 0.054(2) 0.0128(16) 0.0136(16) 0.0141(15)
C00N 0.0423(19) 0.0281(16) 0.0366(18) 0.0099(14) -0.0055(15) 0.0059(14)
C00O 0.0306(18) 0.0381(18) 0.048(2) 0.0135(16) 0.0069(15) 0.0092(15)
C00P 0.0377(19) 0.044(2) 0.048(2) 0.0114(17) 0.0170(17) 0.0169(16)
C00Q 0.044(2) 0.0297(17) 0.048(2) 0.0180(15) -0.0056(16) 0.0085(15)
C00R 0.046(2) 0.0263(16) 0.048(2) 0.0145(15) -0.0055(16) 0.0036(15)
C00S 0.054(2) 0.0366(18) 0.039(2) 0.0094(16) -0.0103(17) 0.0110(17)
C00T 0.054(2) 0.0336(19) 0.065(3) 0.0146(18) 0.017(2) 0.0197(17)
O00U 0.126(4) 0.121(3) 0.103(3) 0.059(3) -0.005(3) 0.057(3)
C00V 0.041(2) 0.042(2) 0.087(3) 0.031(2) 0.020(2) 0.0140(17)
C00W 0.066(3) 0.043(2) 0.062(3) 0.021(2) 0.014(2) 0.018(2)
C00X 0.049(2) 0.0360(19) 0.064(3) 0.0181(18) -0.0230(19) 0.0021(17)
C00Y 0.068(3) 0.057(3) 0.049(2) 0.001(2) 0.017(2) 0.017(2)
C00Z 0.069(3) 0.039(2) 0.072(3) 0.008(2) 0.022(2) 0.018(2)
C010 0.049(2) 0.056(2) 0.084(3) 0.033(2) 0.012(2) 0.002(2)
C011 0.079(3) 0.036(2) 0.050(2) -0.0033(17) -0.019(2) 0.014(2)
C012 0.081(3) 0.076(3) 0.053(3) 0.025(2) 0.017(2) 0.026(3)
C013 0.048(2) 0.052(3) 0.122(4) 0.040(3) -0.015(3) 0.013(2)
C014 0.053(3) 0.062(3) 0.164(6) 0.052(4) -0.032(3) -0.013(2)
C015 0.119(5) 0.091(4) 0.060(3) 0.031(3) -0.022(3) 0.014(3)
C016 0.108(5) 0.130(6) 0.091(4) 0.062(5) 0.020(4) 0.028(4)

loop_
_atom_type_symbol
_atom_type_description
_atom_type_scat_dispersion_real
_atom_type_scat_dispersion_imag
_atom_type_scat_source
C C 0.0033 0.0016 'International Tables Vol C Tables 4.2.6.8 and 6.1.1.4'
H H 0.0000 0.0000 'International Tables Vol C Tables 4.2.6.8 and 6.1.1.4'
Br Br -0.2901 2.4595 'International Tables Vol C Tables 4.2.6.8 and 6.1.1.4'
N N 0.0061 0.0033 'International Tables Vol C Tables 4.2.6.8 and 6.1.1.4'
O O 0.0106 0.0060 'International Tables Vol C Tables 4.2.6.8 and 6.1.1.4'
S S 0.1246 0.1234 'International Tables Vol C Tables 4.2.6.8 and 6.1.1.4'

loop_
_geom_angle_atom_site_label_1
_geom_angle_atom_site_label_2
_geom_angle_atom_site_label_3
_geom_angle
_geom_angle_site_symmetry_1
_geom_angle_site_symmetry_3
_geom_angle_publ_flag
C00H S002 C00M 101.91(15) . . ?
C00K O003 H003 109.5 . . ?
C00B N006 N008 105.6(2) . . ?
C009 N007 H007 122.0 . . ?
C00A N007 H007 122.0 . . ?
C00A N007 C009 116.0(2) . . ?
N006 N008 C00C 122.9(2) . . ?
C00A N008 N006 110.9(2) . . ?
C00A N008 C00C 125.6(3) . . ?
N007 C009 C00I 115.1(2) . . ?
C00E C009 N007 120.8(3) . . ?
C00E C009 C00I 124.1(3) . . ?
N008 C00A N007 121.6(3) . . ?
N008 C00A C00H 107.6(3) . . ?
C00H C00A N007 130.3(3) . . ?
N006 C00B C00H 110.5(3) . . ?
N006 C00B C00V 120.8(3) . . ?
C00H C00B C00V 128.6(3) . . ?
C00D C00C N008 120.8(3) . . ?
C00G C00C N008 116.2(2) . . ?
C00G C00C C00D 123.0(3) . . ?
C00C C00D C00F 124.1(3) . . ?
C00L C00D C00C 116.5(3) . . ?
C00L C00D C00F 119.3(3) . . ?
C009 C00E C00G 122.8(3) . . ?
C009 C00E C00J 118.4(3) . . ?
C00J C00E C00G 118.8(2) . . ?
C00K C00F C00D 120.8(3) . . ?
C00K C00F C00Q 119.0(3) . . ?
C00Q C00F C00D 120.3(3) . . ?
C00C C00G C00E 124.0(3) . . ?
C00C C00G C00O 117.9(3) . . ?
C00O C00G C00E 118.0(3) . . ?
C00A C00H S002 124.9(2) . . ?
C00A C00H C00B 105.3(3) . . ?
C00B C00H S002 129.8(3) . . ?
C009 C00I H00A 108.7 . . ?
C009 C00I H00B 108.7 . . ?
C009 C00I C00N 114.2(3) . . ?
H00A C00I H00B 107.6 . . ?
C00N C00I H00A 108.7 . . ?
C00N C00I H00B 108.7 . . ?
O005 C00J C00E 121.7(3) . . ?
O005 C00J C00S 120.2(3) . . ?
C00E C00J C00S 117.9(3) . . ?
O003 C00K C00F 119.4(3) . . ?
O003 C00K C00R 116.2(2) . . ?
C00F C00K C00R 124.5(3) . . ?
C00D C00L H00L 119.2 . . ?
C00P C00L C00D 121.7(3) . . ?
C00P C00L H00L 119.2 . . ?
C00T C00M S002 117.2(3) . . ?
C00W C00M S002 123.5(3) . . ?
C00W C00M C00T 119.3(4) . . ?
C00I C00N C00S 107.6(3) . . ?
C00I C00N C011 109.0(3) . . ?
C010 C00N C00I 110.2(3) . . ?
C010 C00N C00S 110.4(3) . . ?
C010 C00N C011 109.0(3) . . ?
C011 C00N C00S 110.7(3) . . ?
C00G C00O H00O 119.7 . . ?
C00P C00O C00G 120.6(3) . . ?
C00P C00O H00O 119.7 . . ?
C00L C00P H00P 119.9 . . ?
C00O C00P C00L 120.2(3) . . ?
C00O C00P H00P 119.9 . . ?
O004 C00Q C00F 122.3(3) . . ?
O004 C00Q C013 121.0(3) . . ?
C00F C00Q C013 116.5(3) . . ?
C00K C00R H00C 108.5 . . ?
C00K C00R H00D 108.5 . . ?
C00K C00R C00X 115.1(3) . . ?
H00C C00R H00D 107.5 . . ?
C00X C00R H00C 108.5 . . ?
C00X C00R H00D 108.5 . . ?
C00J C00S C00N 114.3(3) . . ?
C00J C00S H00E 108.7 . . ?
C00J C00S H00F 108.7 . . ?
C00N C00S H00E 108.7 . . ?
C00N C00S H00F 108.7 . . ?
H00E C00S H00F 107.6 . . ?
C00M C00T H00T 120.1 . . ?
C00Z C00T C00M 119.7(4) . . ?
C00Z C00T H00T 120.1 . . ?
C016 O00U H00U 109.5 . . ?
C00B C00V H00G 109.5 . . ?
C00B C00V H00H 109.5 . . ?
C00B C00V H00I 109.5 . . ?
H00G C00V H00H 109.5 . . ?
H00G C00V H00I 109.5 . . ?
H00H C00V H00I 109.5 . . ?
C00M C00W H00W 119.4 . . ?
C00M C00W C012 121.1(4) . . ?
C012 C00W H00W 119.4 . . ?
C00R C00X C015 106.4(4) . . ?
C013 C00X C00R 110.1(3) . . ?
C013 C00X C014 115.5(4) . . ?
C013 C00X C015 106.3(4) . . ?
C014 C00X C00R 112.4(3) . . ?
C014 C00X C015 105.5(4) . . ?
C00Z C00Y Br00 119.2(3) . . ?
C012 C00Y Br00 119.7(4) . . ?
C012 C00Y C00Z 121.1(4) . . ?
C00T C00Z C00Y 120.0(4) . . ?
C00T C00Z H00Z 120.0 . . ?
C00Y C00Z H00Z 120.0 . . ?
C00N C010 H01A 109.5 . . ?
C00N C010 H01B 109.5 . . ?
C00N C010 H01C 109.5 . . ?
H01A C010 H01B 109.5 . . ?
H01A C010 H01C 109.5 . . ?
H01B C010 H01C 109.5 . . ?
C00N C011 H01D 109.5 . . ?
C00N C011 H01E 109.5 . . ?
C00N C011 H01F 109.5 . . ?
H01D C011 H01E 109.5 . . ?
H01D C011 H01F 109.5 . . ?
H01E C011 H01F 109.5 . . ?
C00W C012 H012 120.6 . . ?
C00Y C012 C00W 118.8(4) . . ?
C00Y C012 H012 120.6 . . ?
C00Q C013 H01G 108.3 . . ?
C00Q C013 H01H 108.3 . . ?
C00X C013 C00Q 115.8(4) . . ?
C00X C013 H01G 108.3 . . ?
C00X C013 H01H 108.3 . . ?
H01G C013 H01H 107.4 . . ?
C00X C014 H01I 109.5 . . ?
C00X C014 H01J 109.5 . . ?
C00X C014 H01K 109.5 . . ?
H01I C014 H01J 109.5 . . ?
H01I C014 H01K 109.5 . . ?
H01J C014 H01K 109.5 . . ?
C00X C015 H01L 109.5 . . ?
C00X C015 H01M 109.5 . . ?
C00X C015 H01N 109.5 . . ?
H01L C015 H01M 109.5 . . ?
H01L C015 H01N 109.5 . . ?
H01M C015 H01N 109.5 . . ?
O00U C016 H01O 109.5 . . ?
O00U C016 H01P 109.5 . . ?
O00U C016 H01Q 109.5 . . ?
H01O C016 H01P 109.5 . . ?
H01O C016 H01Q 109.5 . . ?
H01P C016 H01Q 109.5 . . ?

loop_
_geom_bond_atom_site_label_1
_geom_bond_atom_site_label_2
_geom_bond_distance
_geom_bond_site_symmetry_2
_geom_bond_publ_flag
Br00 C00Y 1.900(4) . ?
S002 C00H 1.753(3) . ?
S002 C00M 1.779(4) . ?
O003 H003 0.8200 . ?
O003 C00K 1.329(3) . ?
O004 C00Q 1.225(4) . ?
O005 C00J 1.223(4) . ?
N006 N008 1.371(3) . ?
N006 C00B 1.332(4) . ?
N007 H007 0.8600 . ?
N007 C009 1.402(4) . ?
N007 C00A 1.383(4) . ?
N008 C00A 1.350(3) . ?
N008 C00C 1.432(4) . ?
C009 C00E 1.357(4) . ?
C009 C00I 1.488(4) . ?
C00A C00H 1.372(4) . ?
C00B C00H 1.412(4) . ?
C00B C00V 1.487(5) . ?
C00C C00D 1.404(4) . ?
C00C C00G 1.388(4) . ?
C00D C00F 1.484(4) . ?
C00D C00L 1.391(4) . ?
C00E C00G 1.487(4) . ?
C00E C00J 1.476(4) . ?
C00F C00K 1.364(4) . ?
C00F C00Q 1.452(4) . ?
C00G C00O 1.395(4) . ?
C00I H00A 0.9700 . ?
C00I H00B 0.9700 . ?
C00I C00N 1.523(4) . ?
C00J C00S 1.506(5) . ?
C00K C00R 1.493(4) . ?
C00L H00L 0.9300 . ?
C00L C00P 1.383(5) . ?
C00M C00T 1.390(5) . ?
C00M C00W 1.376(5) . ?
C00N C00S 1.528(5) . ?
C00N C010 1.518(5) . ?
C00N C011 1.527(5) . ?
C00O H00O 0.9300 . ?
C00O C00P 1.376(5) . ?
C00P H00P 0.9300 . ?
C00Q C013 1.499(5) . ?
C00R H00C 0.9700 . ?
C00R H00D 0.9700 . ?
C00R C00X 1.511(5) . ?
C00S H00E 0.9700 . ?
C00S H00F 0.9700 . ?
C00T H00T 0.9300 . ?
C00T C00Z 1.377(6) . ?
O00U H00U 0.8200 . ?
O00U C016 1.377(7) . ?
C00V H00G 0.9600 . ?
C00V H00H 0.9600 . ?
C00V H00I 0.9600 . ?
C00W H00W 0.9300 . ?
C00W C012 1.385(6) . ?
C00X C013 1.485(6) . ?
C00X C014 1.494(6) . ?
C00X C015 1.570(7) . ?
C00Y C00Z 1.376(6) . ?
C00Y C012 1.370(6) . ?
C00Z H00Z 0.9300 . ?
C010 H01A 0.9600 . ?
C010 H01B 0.9600 . ?
C010 H01C 0.9600 . ?
C011 H01D 0.9600 . ?
C011 H01E 0.9600 . ?
C011 H01F 0.9600 . ?
C012 H012 0.9300 . ?
C013 H01G 0.9700 . ?
C013 H01H 0.9700 . ?
C014 H01I 0.9600 . ?
C014 H01J 0.9600 . ?
C014 H01K 0.9600 . ?
C015 H01L 0.9600 . ?
C015 H01M 0.9600 . ?
C015 H01N 0.9600 . ?
C016 H01O 0.9600 . ?
C016 H01P 0.9600 . ?
C016 H01Q 0.9600 . ?

loop_
_geom_torsion_atom_site_label_1
_geom_torsion_atom_site_label_2
_geom_torsion_atom_site_label_3
_geom_torsion_atom_site_label_4
_geom_torsion
_geom_torsion_site_symmetry_1
_geom_torsion_site_symmetry_2
_geom_torsion_site_symmetry_3
_geom_torsion_site_symmetry_4
_geom_torsion_publ_flag
Br00 C00Y C00Z C00T 179.8(3) . . . . ?
Br00 C00Y C012 C00W 179.2(3) . . . . ?
S002 C00M C00T C00Z 179.2(3) . . . . ?
S002 C00M C00W C012 179.8(3) . . . . ?
O003 C00K C00R C00X -167.5(3) . . . . ?
O004 C00Q C013 C00X 144.9(4) . . . . ?
O005 C00J C00S C00N 154.2(3) . . . . ?
N006 N008 C00A N007 172.1(3) . . . . ?
N006 N008 C00A C00H -0.8(3) . . . . ?
N006 N008 C00C C00D 44.1(4) . . . . ?
N006 N008 C00C C00G -137.1(3) . . . . ?
N006 C00B C00H S002 179.3(2) . . . . ?
N006 C00B C00H C00A -1.2(4) . . . . ?
N007 C009 C00E C00G 15.1(5) . . . . ?
N007 C009 C00E C00J -166.9(3) . . . . ?
N007 C009 C00I C00N -165.2(3) . . . . ?
N007 C00A C00H S002 8.7(5) . . . . ?
N007 C00A C00H C00B -170.8(3) . . . . ?
N008 N006 C00B C00H 0.8(3) . . . . ?
N008 N006 C00B C00V -176.4(3) . . . . ?
N008 C00A C00H S002 -179.3(2) . . . . ?
N008 C00A C00H C00B 1.2(3) . . . . ?
N008 C00C C00D C00F -0.1(4) . . . . ?
N008 C00C C00D C00L -179.5(3) . . . . ?
N008 C00C C00G C00E -3.6(4) . . . . ?
N008 C00C C00G C00O -179.8(3) . . . . ?
C009 N007 C00A N008 -56.8(4) . . . . ?
C009 N007 C00A C00H 114.3(4) . . . . ?
C009 C00E C00G C00C -46.6(5) . . . . ?
C009 C00E C00G C00O 129.6(3) . . . . ?
C009 C00E C00J O005 172.0(3) . . . . ?
C009 C00E C00J C00S -4.3(5) . . . . ?
C009 C00I C00N C00S -47.5(4) . . . . ?
C009 C00I C00N C010 72.9(4) . . . . ?
C009 C00I C00N C011 -167.5(3) . . . . ?
C00A N007 C009 C00E 53.7(4) . . . . ?
C00A N007 C009 C00I -124.2(3) . . . . ?
C00A N008 C00C C00D -126.4(3) . . . . ?
C00A N008 C00C C00G 52.5(4) . . . . ?
C00B N006 N008 C00A 0.0(3) . . . . ?
C00B N006 N008 C00C -171.7(3) . . . . ?
C00C N008 C00A N007 -16.5(4) . . . . ?
C00C N008 C00A C00H 170.6(3) . . . . ?
C00C C00D C00F C00K -128.5(3) . . . . ?
C00C C00D C00F C00Q 50.8(4) . . . . ?
C00C C00D C00L C00P -1.0(5) . . . . ?
C00C C00G C00O C00P -0.6(5) . . . . ?
C00D C00C C00G C00E 175.3(3) . . . . ?
C00D C00C C00G C00O -1.0(4) . . . . ?
C00D C00F C00K O003 0.4(5) . . . . ?
C00D C00F C00K C00R 179.6(3) . . . . ?
C00D C00F C00Q O004 8.6(5) . . . . ?
C00D C00F C00Q C013 -167.2(4) . . . . ?
C00D C00L C00P C00O -0.4(5) . . . . ?
C00E C009 C00I C00N 17.0(5) . . . . ?
C00E C00G C00O C00P -177.1(3) . . . . ?
C00E C00J C00S C00N -29.4(5) . . . . ?
C00F C00D C00L C00P 179.6(3) . . . . ?
C00F C00K C00R C00X 13.3(5) . . . . ?
C00F C00Q C013 C00X -39.3(6) . . . . ?
C00G C00C C00D C00F -178.9(3) . . . . ?
C00G C00C C00D C00L 1.8(4) . . . . ?
C00G C00E C00J O005 -9.9(5) . . . . ?
C00G C00E C00J C00S 173.7(3) . . . . ?
C00G C00O C00P C00L 1.3(5) . . . . ?
C00H S002 C00M C00T 144.1(3) . . . . ?
C00H S002 C00M C00W -35.6(4) . . . . ?
C00I C009 C00E C00G -167.2(3) . . . . ?
C00I C009 C00E C00J 10.8(5) . . . . ?
C00I C00N C00S C00J 53.8(4) . . . . ?
C00J C00E C00G C00C 135.4(3) . . . . ?
C00J C00E C00G C00O -48.4(4) . . . . ?
C00K C00F C00Q O004 -172.1(3) . . . . ?
C00K C00F C00Q C013 12.1(5) . . . . ?
C00K C00R C00X C013 -37.4(5) . . . . ?
C00K C00R C00X C014 -167.7(4) . . . . ?
C00K C00R C00X C015 77.3(4) . . . . ?
C00L C00D C00F C00K 50.9(4) . . . . ?
C00L C00D C00F C00Q -129.8(3) . . . . ?
C00M S002 C00H C00A -72.4(3) . . . . ?
C00M S002 C00H C00B 106.9(3) . . . . ?
C00M C00T C00Z C00Y 0.5(6) . . . . ?
C00M C00W C012 C00Y 1.5(7) . . . . ?
C00Q C00F C00K O003 -178.9(3) . . . . ?
C00Q C00F C00K C00R 0.3(5) . . . . ?
C00R C00X C013 C00Q 50.9(6) . . . . ?
C00T C00M C00W C012 0.1(6) . . . . ?
C00V C00B C00H S002 -3.8(6) . . . . ?
C00V C00B C00H C00A 175.6(3) . . . . ?
C00W C00M C00T C00Z -1.1(6) . . . . ?
C00Z C00Y C012 C00W -2.0(7) . . . . ?
C010 C00N C00S C00J -66.5(4) . . . . ?
C011 C00N C00S C00J 172.7(3) . . . . ?
C012 C00Y C00Z C00T 1.0(7) . . . . ?
C014 C00X C013 C00Q 179.5(4) . . . . ?
C015 C00X C013 C00Q -63.9(5) . . . . ?
